data_4328870
loop_
_publ_author_name
'Shivaiah Vaddypally'
'Sandeep K. Kondaveeti'
'Michael J. Zdilla'

_publ_section_title
;
 Synthesis of a High-Valent, Four-Coordinate Manganese Cubane Cluster with
 a Pendant Mn Atom: Photosystem II-Inspired Manganese-Nitrogen Clusters
;
_journal_name_full 'Inorganic Chemistry'
_journal_page_first 3950
_journal_page_last 3952
_journal_paper_doi 10.1021/ic300502s
_journal_volume 51
_journal_year 2012
_chemical_formula_moiety '(Mn5 N12 Li3 C40 H90)0.08, (Mn4 N11 Li4 C40 H90)0.92, (C5 H12)'
_chemical_formula_sum 'C45 H102 Li3.92 Mn4.08 N11.08'
_chemical_formula_weight 1050.01
_chemical_name_systematic
; 
 ? 
;
_space_group_IT_number 62
_symmetry_cell_setting orthorhombic
_symmetry_space_group_name_Hall '-P 2ac 2n'
_symmetry_space_group_name_H-M 'P n m a'
_atom_sites_solution_hydrogens geom
_atom_sites_solution_primary direct
_atom_sites_solution_secondary difmap
_audit_creation_method SHELXL-97
_cell_angle_alpha 90.00
_cell_angle_beta 90.00
_cell_angle_gamma 90.00
_cell_formula_units_Z 4
_cell_length_a 29.578(6)
_cell_length_b 16.627(3)
_cell_length_c 12.535(3)
_cell_measurement_reflns_used 8510
_cell_measurement_temperature 173(2)
_cell_measurement_theta_max 27.927
_cell_measurement_theta_min 2.458
_cell_volume 6165(2)
_computing_cell_refinement 'SAINT (Bruker AXS)'
_computing_data_collection 'COSMO (Bruker AXS)'
_computing_data_reduction 'SADABS (Bruker AXS)'
_computing_molecular_graphics 'XP, SHELXL-97 (Sheldrick, 2008)'
_computing_publication_material 'APEX2 (Bruker AXS)'
_computing_structure_refinement 'SHELXL-97 (Sheldrick, 2008)'
_computing_structure_solution 'SHELXS-97 (Sheldrick, 2008)'
_diffrn_ambient_temperature 173(2)
_diffrn_detector_area_resol_mean 8.333
_diffrn_measured_fraction_theta_full 1.000
_diffrn_measured_fraction_theta_max 1.000
_diffrn_measurement_device_type 'Bruker Kappa APEX II DUO'
_diffrn_measurement_method 'omega scans'
_diffrn_radiation_monochromator graphite
_diffrn_radiation_source 'fine-focus sealed tube'
_diffrn_radiation_type MoK\a
_diffrn_radiation_wavelength 0.71073
_diffrn_reflns_av_R_equivalents 0.0771
_diffrn_reflns_av_sigmaI/netI 0.0402
_diffrn_reflns_limit_h_max 32
_diffrn_reflns_limit_h_min -32
_diffrn_reflns_limit_k_max 18
_diffrn_reflns_limit_k_min -18
_diffrn_reflns_limit_l_max 13
_diffrn_reflns_limit_l_min -13
_diffrn_reflns_number 42054
_diffrn_reflns_theta_full 23.26
_diffrn_reflns_theta_max 23.26
_diffrn_reflns_theta_min 1.76
_exptl_absorpt_coefficient_mu 0.852
_exptl_absorpt_correction_T_max 0.9349
_exptl_absorpt_correction_T_min 0.8480
_exptl_absorpt_correction_type multi-scan
_exptl_absorpt_process_details
;
63683 Corrected reflections written to file
 Estimated minimum and maximum transmission:  0.6312  0.7456
 The ratio of these values is more reliable than their absolute values!
 Additional spherical absorption correction applied with mu*r =  0.2000
 Lambda/2 correction factor = 0.0015
;
_exptl_crystal_colour black
_exptl_crystal_density_diffrn 1.131
_exptl_crystal_description plate
_exptl_crystal_F_000 2254
_exptl_crystal_size_max 0.20
_exptl_crystal_size_mid 0.15
_exptl_crystal_size_min 0.08
_refine_diff_density_max 0.737
_refine_diff_density_min -0.493
_refine_diff_density_rms 0.095
_refine_ls_extinction_method none
_refine_ls_goodness_of_fit_ref 1.064
_refine_ls_hydrogen_treatment constr
_refine_ls_matrix_type full
_refine_ls_number_parameters 367
_refine_ls_number_reflns 4601
_refine_ls_number_restraints 47
_refine_ls_restrained_S_all 1.072
_refine_ls_R_factor_all 0.0910
_refine_ls_R_factor_gt 0.0639
_refine_ls_shift/su_max 0.000
_refine_ls_shift/su_mean 0.000
_refine_ls_structure_factor_coef Fsqd
_refine_ls_weighting_details 'calc w=1/[\s^2^(Fo^2^)+(0.0876P)^2^+16.5174P] where P=(Fo^2^+2Fc^2^)/3'
_refine_ls_weighting_scheme calc
_refine_ls_wR_factor_gt 0.1606
_refine_ls_wR_factor_ref 0.1784
_reflns_number_gt 3408
_reflns_number_total 4601
_reflns_threshold_expression >2sigma(I)
_cod_data_source_file ic300502s_si_002_2.cif
_cod_data_source_block 1a_1
_cod_database_code 4328870

loop_
_symmetry_equiv_pos_as_xyz
'x, y, z'
'-x+1/2, -y, z+1/2'
'-x, y+1/2, -z'
'x+1/2, -y+1/2, -z+1/2'
'-x, -y, -z'
'x-1/2, y, -z-1/2'
'x, -y-1/2, z'
'-x-1/2, y-1/2, z-1/2'

loop_
_atom_site_label
_atom_site_type_symbol
_atom_site_fract_x
_atom_site_fract_y
_atom_site_fract_z
_atom_site_U_iso_or_equiv
_atom_site_adp_type
_atom_site_occupancy
_atom_site_symmetry_multiplicity
_atom_site_calc_flag
_atom_site_refinement_flags
_atom_site_disorder_assembly
_atom_site_disorder_group
Mn1 Mn 0.25785(4) 0.2500 0.32004(9) 0.0364(3) Uani 1 2 d S . .
Mn2 Mn 0.28396(4) 0.2500 0.51157(8) 0.0266(3) Uani 1 2 d S . .
Mn3 Mn 0.32873(3) 0.17429(5) 0.37373(6) 0.0318(3) Uani 1 1 d . . .
Mn4 Mn 0.4367(3) 0.2500 0.6405(6) 0.048(3) Uani 0.083(6) 2 d SPDU . 1
N1 N 0.26756(14) 0.1650(2) 0.4183(3) 0.0297(10) Uani 1 1 d . . .
N2 N 0.3179(2) 0.2500 0.2636(5) 0.0343(15) Uani 1 2 d S . .
N3 N 0.3462(2) 0.2500 0.4777(5) 0.0321(14) Uani 1 2 d S . .
N11 N 0.2135(2) 0.2500 0.2409(5) 0.0471(18) Uani 1 2 d S . .
N21 N 0.2682(2) 0.2500 0.6390(5) 0.0338(15) Uani 1 2 d S . .
N31 N 0.36150(16) 0.0938(3) 0.3545(4) 0.0434(12) Uani 1 1 d . . .
N41 N 0.39213(19) 0.1515(3) 0.6568(4) 0.0587(15) Uani 1 1 d D . .
N42 N 0.45244(18) 0.2500 0.4835(6) 0.056(2) Uani 1 2 d SD . .
N51 N 0.484(3) 0.2500 0.713(8) 0.08(3) Uani 0.083(6) 2 d SPDU . 1
Li2 Li 0.3522(5) 0.2500 0.6516(10) 0.041(3) Uani 1 2 d S . .
Li3 Li 0.4030(3) 0.1665(5) 0.4991(7) 0.039(2) Uani 1 1 d . . .
Li4 Li 0.4367(3) 0.2500 0.6405(6) 0.048(3) Uani 0.917(6) 2 d SP . 2
C1S C 0.5344(13) 0.1036(17) 0.027(2) 0.40(3) Uani 1 1 d . . .
H1SA H 0.5519 0.0555 0.0087 0.602 Uiso 1 1 calc R . .
H1SB H 0.5030 0.0965 0.0039 0.602 Uiso 1 1 calc R . .
H1SC H 0.5353 0.1121 0.1042 0.602 Uiso 1 1 calc R . .
C2S C 0.5556(14) 0.1796(19) -0.032(5) 0.56(5) Uani 1 1 d . . .
H2SA H 0.5890 0.1771 -0.0272 0.668 Uiso 1 1 calc R . .
H2SB H 0.5472 0.1783 -0.1084 0.668 Uiso 1 1 calc R . .
C3S C 0.5409(15) 0.2500 0.012(2) 0.30(2) Uani 1 2 d S . .
H3SA H 0.5074 0.2500 0.0095 0.359 Uiso 1 2 calc SR . .
H3SB H 0.5497 0.2500 0.0882 0.359 Uiso 1 2 calc SR . .
C11 C 0.23990(19) 0.0919(3) 0.4390(5) 0.0394(14) Uani 1 1 d . . .
C12 C 0.2376(2) 0.0430(4) 0.3359(5) 0.0534(17) Uani 1 1 d . . .
H12A H 0.2225 0.0748 0.2804 0.080 Uiso 1 1 calc R . .
H12B H 0.2204 -0.0065 0.3485 0.080 Uiso 1 1 calc R . .
H12C H 0.2683 0.0294 0.3125 0.080 Uiso 1 1 calc R . .
C13 C 0.1926(2) 0.1176(4) 0.4719(6) 0.0558(17) Uani 1 1 d . . .
H13A H 0.1787 0.1488 0.4141 0.084 Uiso 1 1 calc R . .
H13B H 0.1943 0.1508 0.5364 0.084 Uiso 1 1 calc R . .
H13C H 0.1742 0.0698 0.4864 0.084 Uiso 1 1 calc R . .
C14 C 0.2620(2) 0.0428(3) 0.5269(5) 0.0582(18) Uani 1 1 d . . .
H14A H 0.2924 0.0266 0.5044 0.087 Uiso 1 1 calc R . .
H14B H 0.2437 -0.0052 0.5411 0.087 Uiso 1 1 calc R . .
H14C H 0.2640 0.0753 0.5919 0.087 Uiso 1 1 calc R . .
C21 C 0.3324(3) 0.2500 0.1499(6) 0.050(2) Uani 1 2 d S . .
C22 C 0.3835(3) 0.2500 0.1467(7) 0.070(3) Uani 1 2 d S . .
H22A H 0.3949 0.2993 0.1800 0.105 Uiso 0.50 1 calc PR A -1
H22B H 0.3937 0.2475 0.0724 0.105 Uiso 0.50 1 calc PR A -1
H22C H 0.3950 0.2032 0.1857 0.105 Uiso 0.50 1 calc PR A -1
C23 C 0.3137(3) 0.1753(5) 0.0962(5) 0.079(2) Uani 1 1 d . . .
H23A H 0.3266 0.1273 0.1299 0.118 Uiso 1 1 calc R . .
H23B H 0.3217 0.1760 0.0204 0.118 Uiso 1 1 calc R . .
H23C H 0.2807 0.1743 0.1038 0.118 Uiso 1 1 calc R . .
C31 C 0.3863(2) 0.0211(4) 0.3274(6) 0.0618(19) Uani 1 1 d . . .
C32 C 0.3669(4) -0.0491(7) 0.4004(13) 0.055(4) Uani 0.553(19) 1 d P B 1
H32A H 0.3425 -0.0280 0.4453 0.083 Uiso 0.553(19) 1 calc PR B 1
H32B H 0.3911 -0.0703 0.4458 0.083 Uiso 0.553(19) 1 calc PR B 1
H32C H 0.3551 -0.0923 0.3551 0.083 Uiso 0.553(19) 1 calc PR B 1
C32" C 0.4242(8) 0.0468(12) 0.240(2) 0.115(11) Uani 0.447(19) 1 d P B 2
H32D H 0.4504 0.0701 0.2762 0.173 Uiso 0.447(19) 1 calc PR B 2
H32E H 0.4114 0.0865 0.1906 0.173 Uiso 0.447(19) 1 calc PR B 2
H32F H 0.4337 -0.0008 0.1994 0.173 Uiso 0.447(19) 1 calc PR B 2
C33 C 0.4336(5) 0.0315(9) 0.3440(19) 0.084(7) Uani 0.553(19) 1 d P B 1
H33A H 0.4413 0.0158 0.4172 0.126 Uiso 0.553(19) 1 calc PR B 1
H33B H 0.4416 0.0880 0.3328 0.126 Uiso 0.553(19) 1 calc PR B 1
H33C H 0.4504 -0.0022 0.2936 0.126 Uiso 0.553(19) 1 calc PR B 1
C33" C 0.3592(8) -0.0403(13) 0.295(3) 0.140(19) Uani 0.447(19) 1 d P B 2
H33D H 0.3375 -0.0532 0.3515 0.210 Uiso 0.447(19) 1 calc PR B 2
H33E H 0.3777 -0.0877 0.2794 0.210 Uiso 0.447(19) 1 calc PR B 2
H33F H 0.3428 -0.0241 0.2305 0.210 Uiso 0.447(19) 1 calc PR B 2
C34 C 0.3734(7) -0.0033(10) 0.2112(11) 0.076(6) Uani 0.553(19) 1 d P B 1
H34A H 0.3425 -0.0246 0.2102 0.114 Uiso 0.553(19) 1 calc PR B 1
H34B H 0.3944 -0.0447 0.1856 0.114 Uiso 0.553(19) 1 calc PR B 1
H34C H 0.3752 0.0439 0.1647 0.114 Uiso 0.553(19) 1 calc PR B 1
C34" C 0.4189(10) 0.0014(15) 0.421(2) 0.123(12) Uani 0.447(19) 1 d P B 2
H34D H 0.4013 -0.0152 0.4831 0.184 Uiso 0.447(19) 1 calc PR B 2
H34E H 0.4367 0.0492 0.4382 0.184 Uiso 0.447(19) 1 calc PR B 2
H34F H 0.4392 -0.0424 0.3993 0.184 Uiso 0.447(19) 1 calc PR B 2
C42' C 0.5107(4) 0.17592(16) 0.3919(10) 0.22(3) Uani 0.40(4) 1 d PDU . 2
H42I H 0.5171 0.1314 0.4410 0.332 Uiso 0.40(4) 1 calc PR . 2
H42J H 0.5376 0.1870 0.3487 0.332 Uiso 0.40(4) 1 calc PR . 2
H42K H 0.4855 0.1612 0.3450 0.332 Uiso 0.40(4) 1 calc PR . 2
C42" C 0.5267(4) 0.2500 0.5575(12) 0.19(3) Uani 0.40(4) 2 d SPDU . 2
H42A H 0.5198 0.2982 0.5994 0.279 Uiso 0.20(2) 1 calc PR . 2
H42B H 0.5589 0.2499 0.5390 0.279 Uiso 0.40(4) 2 calc SPR . 2
H42L H 0.5197 0.2019 0.5995 0.279 Uiso 0.20(2) 1 calc PR . 2
C111 C 0.1737(3) 0.2500 0.1723(8) 0.067(3) Uani 1 2 d S . .
C112 C 0.1739(5) 0.1779(7) 0.1057(12) 0.204(9) Uani 1 1 d . . .
H11A H 0.2018 0.1762 0.0638 0.306 Uiso 1 1 calc R . .
H11B H 0.1478 0.1791 0.0575 0.306 Uiso 1 1 calc R . .
H11C H 0.1721 0.1301 0.1512 0.306 Uiso 1 1 calc R . .
C113 C 0.1329(5) 0.2500 0.2399(12) 0.263(18) Uani 1 2 d S . .
H11D H 0.1336 0.2967 0.2877 0.394 Uiso 0.50 1 calc PR C -1
H11E H 0.1320 0.2005 0.2823 0.394 Uiso 0.50 1 calc PR C -1
H11F H 0.1059 0.2528 0.1946 0.394 Uiso 0.50 1 calc PR C -1
C211 C 0.2498(3) 0.2500 0.7449(6) 0.0394(19) Uani 1 2 d S . .
C212 C 0.2002(5) 0.2500 0.7399(10) 0.208(13) Uani 1 2 d S . .
H21A H 0.1878 0.2500 0.8124 0.312 Uiso 0.50 1 calc PR D -1
H21B H 0.1899 0.2019 0.7019 0.312 Uiso 0.50 1 calc PR D -1
H21C H 0.1899 0.2981 0.7019 0.312 Uiso 0.50 1 calc PR D -1
C213 C 0.2634(5) 0.1787(7) 0.8025(7) 0.198(8) Uani 1 1 d . . .
H21D H 0.2964 0.1771 0.8075 0.298 Uiso 1 1 calc R . .
H21E H 0.2526 0.1309 0.7647 0.298 Uiso 1 1 calc R . .
H21F H 0.2504 0.1799 0.8744 0.298 Uiso 1 1 calc R . .
C411 C 0.4114(2) 0.0983(4) 0.7379(5) 0.0493(16) Uani 1 1 d . . .
C412 C 0.4088(12) 0.0153(9) 0.7051(15) 0.40(2) Uani 1 1 d . . .
H41A H 0.4141 0.0116 0.6281 0.606 Uiso 1 1 calc R . .
H41B H 0.3787 -0.0060 0.7219 0.606 Uiso 1 1 calc R . .
H41C H 0.4318 -0.0160 0.7431 0.606 Uiso 1 1 calc R . .
C413 C 0.3888(5) 0.1035(11) 0.8446(10) 0.216(10) Uani 1 1 d . . .
H41D H 0.4041 0.1442 0.8882 0.323 Uiso 1 1 calc R . .
H41E H 0.3906 0.0512 0.8804 0.323 Uiso 1 1 calc R . .
H41F H 0.3571 0.1186 0.8351 0.323 Uiso 1 1 calc R . .
C414 C 0.4571(4) 0.1115(17) 0.7516(14) 0.308(16) Uani 1 1 d . . .
H41G H 0.4624 0.1688 0.7649 0.463 Uiso 1 1 calc R . 2
H41H H 0.4733 0.0950 0.6871 0.463 Uiso 1 1 calc R . 2
H41I H 0.4679 0.0801 0.8126 0.463 Uiso 1 1 calc R . 2
C421 C 0.4983(2) 0.2500 0.4550(6) 0.037(2) Uani 1 2 d SDU . .
C422 C 0.5224(2) 0.17593(15) 0.4950(12) 0.20(2) Uani 0.60(4) 1 d PDU . 1
H42C H 0.5225 0.1759 0.5732 0.294 Uiso 0.60(4) 1 calc PR . 1
H42G H 0.5536 0.1759 0.4687 0.294 Uiso 0.60(4) 1 calc PR . 1
H42H H 0.5068 0.1278 0.4691 0.294 Uiso 0.60(4) 1 calc PR . 1
C423 C 0.5015(6) 0.2500 0.3327(8) 0.28(3) Uani 0.60(4) 2 d SPDU . 1
H42D H 0.4860 0.2976 0.3043 0.413 Uiso 0.30(2) 1 calc PR . 1
H42E H 0.4871 0.2013 0.3045 0.413 Uiso 0.30(2) 1 calc PR . 1
H42F H 0.5333 0.2511 0.3111 0.413 Uiso 0.60(4) 2 calc SPR . 1

loop_
_atom_site_aniso_label
_atom_site_aniso_U_11
_atom_site_aniso_U_22
_atom_site_aniso_U_33
_atom_site_aniso_U_23
_atom_site_aniso_U_13
_atom_site_aniso_U_12
Mn1 0.0434(7) 0.0345(7) 0.0313(7) 0.000 -0.0048(5) 0.000
Mn2 0.0359(6) 0.0186(6) 0.0254(6) 0.000 -0.0013(5) 0.000
Mn3 0.0396(5) 0.0262(5) 0.0295(5) -0.0039(3) -0.0006(4) 0.0026(4)
Mn4 0.051(5) 0.047(5) 0.047(5) 0.000 0.003(4) 0.000
N1 0.041(3) 0.020(2) 0.027(2) -0.0025(19) -0.0037(19) -0.0014(19)
N2 0.047(4) 0.036(4) 0.020(3) 0.000 -0.003(3) 0.000
N3 0.042(4) 0.022(3) 0.033(4) 0.000 0.000(3) 0.000
N11 0.050(4) 0.048(4) 0.043(4) 0.000 -0.008(3) 0.000
N21 0.044(4) 0.019(3) 0.038(4) 0.000 -0.002(3) 0.000
N31 0.051(3) 0.035(3) 0.044(3) -0.011(2) 0.002(2) 0.009(2)
N41 0.070(4) 0.059(4) 0.047(3) 0.014(3) -0.006(3) 0.017(3)
N42 0.038(4) 0.046(4) 0.085(6) 0.000 0.006(4) 0.000
N51 0.05(5) 0.05(6) 0.13(10) 0.000 -0.03(4) 0.000
Li2 0.043(8) 0.050(8) 0.030(7) 0.000 -0.002(6) 0.000
Li3 0.040(5) 0.037(5) 0.042(5) -0.001(4) 0.000(4) 0.000(4)
Li4 0.051(5) 0.047(5) 0.047(5) 0.000 0.003(4) 0.000
C1S 0.70(7) 0.24(3) 0.26(3) 0.00(3) -0.25(4) 0.08(4)
C2S 0.43(5) 0.24(3) 0.99(12) -0.27(5) -0.33(7) 0.16(4)
C3S 0.38(6) 0.32(5) 0.19(3) 0.000 -0.16(3) 0.000
C11 0.048(3) 0.022(3) 0.048(4) -0.003(3) -0.003(3) -0.009(3)
C12 0.062(4) 0.031(3) 0.067(4) -0.018(3) -0.005(3) -0.007(3)
C13 0.053(4) 0.038(4) 0.076(5) -0.005(3) 0.013(3) -0.014(3)
C14 0.084(5) 0.025(3) 0.066(4) 0.008(3) 0.000(4) -0.012(3)
C21 0.069(6) 0.058(6) 0.024(4) 0.000 0.008(4) 0.000
C22 0.073(7) 0.111(9) 0.027(5) 0.000 0.014(5) 0.000
C23 0.099(6) 0.097(6) 0.039(4) -0.024(4) 0.007(4) -0.005(5)
C31 0.066(5) 0.042(4) 0.077(5) -0.018(4) -0.002(4) 0.021(4)
C32 0.055(8) 0.025(6) 0.085(11) -0.005(6) -0.005(7) 0.009(5)
C32" 0.12(2) 0.066(13) 0.16(3) -0.009(15) 0.069(19) 0.056(13)
C33 0.049(8) 0.054(9) 0.15(2) 0.021(11) 0.014(10) 0.008(7)
C33" 0.100(18) 0.050(15) 0.27(6) -0.09(3) -0.02(2) 0.015(13)
C34 0.120(15) 0.052(10) 0.057(9) -0.020(7) 0.009(8) 0.026(10)
C34" 0.16(3) 0.080(18) 0.13(2) -0.013(16) -0.014(19) 0.079(19)
C42' 0.15(3) 0.12(4) 0.40(7) -0.15(4) 0.20(4) -0.04(2)
C42" 0.16(4) 0.05(3) 0.35(7) 0.000 0.04(5) 0.000
C111 0.055(6) 0.091(8) 0.055(6) 0.000 -0.017(5) 0.000
C112 0.208(14) 0.137(11) 0.267(17) -0.104(11) -0.192(14) 0.046(10)
C113 0.043(8) 0.67(6) 0.076(10) 0.000 -0.022(7) 0.000
C211 0.049(5) 0.031(4) 0.038(5) 0.000 0.004(4) 0.000
C212 0.079(10) 0.50(4) 0.044(8) 0.000 0.022(7) 0.000
C213 0.38(2) 0.151(10) 0.062(6) 0.073(7) 0.118(9) 0.168(12)
C411 0.050(4) 0.050(4) 0.048(4) 0.022(3) -0.007(3) 0.012(3)
C412 0.91(7) 0.083(10) 0.22(2) 0.036(12) -0.28(3) 0.02(2)
C413 0.177(13) 0.34(2) 0.130(11) 0.157(14) 0.060(9) 0.127(14)
C414 0.094(10) 0.59(4) 0.238(18) 0.29(2) -0.019(10) 0.035(16)
C421 0.012(4) 0.031(4) 0.068(6) 0.000 0.025(4) 0.000
C422 0.038(9) 0.15(3) 0.40(5) 0.12(3) -0.004(16) -0.005(11)
C423 0.18(4) 0.12(4) 0.53(8) 0.000 -0.02(5) 0.000

loop_
_atom_type_symbol
_atom_type_description
_atom_type_scat_dispersion_real
_atom_type_scat_dispersion_imag
_atom_type_scat_source
C C 0.0033 0.0016 'International Tables Vol C Tables 4.2.6.8 and 6.1.1.4'
H H 0.0000 0.0000 'International Tables Vol C Tables 4.2.6.8 and 6.1.1.4'
N N 0.0061 0.0033 'International Tables Vol C Tables 4.2.6.8 and 6.1.1.4'
Mn Mn 0.3368 0.7283 'International Tables Vol C Tables 4.2.6.8 and 6.1.1.4'
Li Li -0.0003 0.0001 'International Tables Vol C Tables 4.2.6.8 and 6.1.1.4'

loop_
_geom_angle_atom_site_label_1
_geom_angle_atom_site_label_2
_geom_angle_atom_site_label_3
_geom_angle
_geom_angle_site_symmetry_1
_geom_angle_site_symmetry_3
N11 Mn1 N1 120.82(18) . 7_565
N11 Mn1 N1 120.81(18) . .
N1 Mn1 N1 96.3(2) 7_565 .
N11 Mn1 N2 121.2(3) . .
N1 Mn1 N2 95.73(18) 7_565 .
N1 Mn1 N2 95.73(18) . .
N11 Mn1 Mn2 144.9(3) . .
N1 Mn1 Mn2 48.34(12) 7_565 .
N1 Mn1 Mn2 48.34(12) . .
N2 Mn1 Mn2 93.90(18) . .
N11 Mn1 Mn3 145.04(13) . .
N1 Mn1 Mn3 94.14(13) 7_565 .
N1 Mn1 Mn3 48.14(13) . .
N2 Mn1 Mn3 47.96(13) . .
Mn2 Mn1 Mn3 59.62(4) . .
N11 Mn1 Mn3 145.04(13) . 7_565
N1 Mn1 Mn3 48.14(13) 7_565 7_565
N1 Mn1 Mn3 94.15(13) . 7_565
N2 Mn1 Mn3 47.96(13) . 7_565
Mn2 Mn1 Mn3 59.62(4) . 7_565
Mn3 Mn1 Mn3 59.51(5) . 7_565
N21 Mn2 N3 119.3(3) . .
N21 Mn2 N1 121.31(17) . 7_565
N3 Mn2 N1 96.36(18) . 7_565
N21 Mn2 N1 121.31(17) . .
N3 Mn2 N1 96.36(18) . .
N1 Mn2 N1 96.3(2) 7_565 .
N21 Mn2 Mn3 143.82(12) . .
N3 Mn2 Mn3 48.12(14) . .
N1 Mn2 Mn3 94.84(13) 7_565 .
N1 Mn2 Mn3 48.58(13) . .
N21 Mn2 Mn3 143.82(12) . 7_565
N3 Mn2 Mn3 48.12(14) . 7_565
N1 Mn2 Mn3 48.58(13) 7_565 7_565
N1 Mn2 Mn3 94.84(13) . 7_565
Mn3 Mn2 Mn3 60.08(5) . 7_565
N21 Mn2 Mn1 145.9(2) . .
N3 Mn2 Mn1 94.85(19) . .
N1 Mn2 Mn1 48.34(12) 7_565 .
N1 Mn2 Mn1 48.34(12) . .
Mn3 Mn2 Mn1 60.47(4) . .
Mn3 Mn2 Mn1 60.48(4) 7_565 .
N21 Mn2 Li2 65.2(3) . .
N3 Mn2 Li2 54.0(3) . .
N1 Mn2 Li2 126.67(16) 7_565 .
N1 Mn2 Li2 126.67(16) . .
Mn3 Mn2 Li2 93.1(2) . .
Mn3 Mn2 Li2 93.1(2) 7_565 .
Mn1 Mn2 Li2 148.9(3) . .
N31 Mn3 N3 118.4(2) . .
N31 Mn3 N2 121.7(2) . .
N3 Mn3 N2 96.12(17) . .
N31 Mn3 N1 122.0(2) . .
N3 Mn3 N1 96.4(2) . .
N2 Mn3 N1 96.2(2) . .
N31 Mn3 Mn2 143.71(17) . .
N3 Mn3 Mn2 48.31(19) . .
N2 Mn3 Mn2 94.53(16) . .
N1 Mn3 Mn2 48.47(12) . .
N31 Mn3 Mn3 143.25(17) . 7_565
N3 Mn3 Mn3 48.08(12) . 7_565
N2 Mn3 Mn3 48.39(12) . 7_565
N1 Mn3 Mn3 94.67(12) . 7_565
Mn2 Mn3 Mn3 59.96(2) . 7_565
N31 Mn3 Mn1 147.07(17) . .
N3 Mn3 Mn1 94.52(16) . .
N2 Mn3 Mn1 48.51(19) . .
N1 Mn3 Mn1 48.03(12) . .
Mn2 Mn3 Mn1 59.90(4) . .
Mn3 Mn3 Mn1 60.25(2) 7_565 .
N31 Mn3 Li3 64.8(3) . .
N3 Mn3 Li3 53.6(2) . .
N2 Mn3 Li3 126.3(3) . .
N1 Mn3 Li3 126.8(2) . .
Mn2 Mn3 Li3 93.0(2) . .
Mn3 Mn3 Li3 92.75(19) 7_565 .
Mn1 Mn3 Li3 148.17(19) . .
N51 Mn4 N42 110(4) . 7_565
N51 Mn4 N42 110(4) . .
N42 Mn4 N42 0.00(10) 7_565 .
N51 Mn4 N41 118.0(18) . 7_565
N42 Mn4 N41 103.8(3) 7_565 7_565
N42 Mn4 N41 103.8(3) . 7_565
N51 Mn4 N41 118.0(18) . .
N42 Mn4 N41 103.8(3) 7_565 .
N42 Mn4 N41 103.8(3) . .
N41 Mn4 N41 101.7(4) 7_565 .
N51 Mn4 Li3 137(2) . 7_565
N42 Mn4 Li3 52.6(3) 7_565 7_565
N42 Mn4 Li3 52.6(3) . 7_565
N41 Mn4 Li3 51.7(3) 7_565 7_565
N41 Mn4 Li3 104.8(4) . 7_565
N51 Mn4 Li3 137(2) . .
N42 Mn4 Li3 52.6(3) 7_565 .
N42 Mn4 Li3 52.6(3) . .
N41 Mn4 Li3 104.8(4) 7_565 .
N41 Mn4 Li3 51.7(3) . .
Li3 Mn4 Li3 68.7(5) 7_565 .
N51 Mn4 Li2 144(4) . .
N42 Mn4 Li2 106.5(5) 7_565 .
N42 Mn4 Li2 106.5(5) . .
N41 Mn4 Li2 51.1(2) 7_565 .
N41 Mn4 Li2 51.1(2) . .
Li3 Mn4 Li2 68.7(4) 7_565 .
Li3 Mn4 Li2 68.7(4) . .
C11 N1 Mn1 129.7(3) . .
C11 N1 Mn2 130.0(3) . .
Mn1 N1 Mn2 83.32(16) . .
C11 N1 Mn3 129.9(3) . .
Mn1 N1 Mn3 83.82(17) . .
Mn2 N1 Mn3 82.95(17) . .
C21 N2 Mn3 130.5(3) . .
C21 N2 Mn3 130.5(3) . 7_565
Mn3 N2 Mn3 83.2(2) . 7_565
C21 N2 Mn1 128.5(5) . .
Mn3 N2 Mn1 83.5(2) . .
Mn3 N2 Mn1 83.5(2) 7_565 .
Mn3 N3 Mn3 83.8(2) 7_565 .
Mn3 N3 Mn2 83.6(2) 7_565 .
Mn3 N3 Mn2 83.6(2) . .
Mn3 N3 Li2 135.36(19) 7_565 .
Mn3 N3 Li2 135.36(19) . .
Mn2 N3 Li2 81.6(4) . .
Mn3 N3 Li3 135.8(4) 7_565 .
Mn3 N3 Li3 82.6(3) . .
Mn2 N3 Li3 135.9(3) . .
Li2 N3 Li3 79.4(4) . .
Mn3 N3 Li3 82.6(3) 7_565 7_565
Mn3 N3 Li3 135.8(4) . 7_565
Mn2 N3 Li3 135.9(3) . 7_565
Li2 N3 Li3 79.4(4) . 7_565
Li3 N3 Li3 78.4(5) . 7_565
C111 N11 Mn1 179.1(7) . .
C211 N21 Mn2 174.0(6) . .
C211 N21 Li2 108.7(5) . .
Mn2 N21 Li2 77.4(4) . .
C31 N31 Mn3 173.1(5) . .
C31 N31 Li3 108.8(4) . .
Mn3 N31 Li3 78.1(3) . .
C411 N41 Li3 133.9(5) . .
C411 N41 Li2 137.7(6) . .
Li3 N41 Li2 87.9(5) . .
C411 N41 Mn4 107.0(4) . .
Li3 N41 Mn4 73.1(4) . .
Li2 N41 Mn4 74.5(4) . .
N42 N42 C421 0(10) 7_565 .
N42 N42 Mn4 0(10) 7_565 .
C421 N42 Mn4 118.1(6) . .
N42 N42 Li3 0(10) 7_565 7_565
C421 N42 Li3 136.2(3) . 7_565
Mn4 N42 Li3 74.9(4) . 7_565
N42 N42 Li3 0(10) 7_565 .
C421 N42 Li3 136.2(3) . .
Mn4 N42 Li3 74.9(4) . .
Li3 N42 Li3 86.6(6) 7_565 .
N41 Li2 N41 108.3(7) . 7_565
N41 Li2 N3 94.5(5) . .
N41 Li2 N3 94.5(5) 7_565 .
N41 Li2 N21 125.9(4) . .
N41 Li2 N21 125.9(4) 7_565 .
N3 Li2 N21 81.7(5) . .
N41 Li2 Mn4 54.4(4) . .
N41 Li2 Mn4 54.4(4) 7_565 .
N3 Li2 Mn4 91.4(5) . .
N21 Li2 Mn4 173.1(6) . .
N41 Li2 Mn2 117.5(4) . .
N41 Li2 Mn2 117.5(4) 7_565 .
N3 Li2 Mn2 44.3(3) . .
N21 Li2 Mn2 37.4(2) . .
Mn4 Li2 Mn2 135.8(5) . .
N41 Li2 Li3 96.3(5) . 7_565
N41 Li2 Li3 46.0(3) 7_565 7_565
N3 Li2 Li3 50.4(3) . 7_565
N21 Li2 Li3 119.5(5) . 7_565
Mn4 Li2 Li3 54.9(3) . 7_565
Mn2 Li2 Li3 87.5(4) . 7_565
N41 Li2 Li3 46.0(3) . .
N41 Li2 Li3 96.3(5) 7_565 .
N3 Li2 Li3 50.4(3) . .
N21 Li2 Li3 119.5(5) . .
Mn4 Li2 Li3 54.9(3) . .
Mn2 Li2 Li3 87.5(4) . .
Li3 Li2 Li3 59.4(5) 7_565 .
N41 Li3 N42 107.1(5) . 7_565
N41 Li3 N42 107.1(5) . .
N42 Li3 N42 0.0(5) 7_565 .
N41 Li3 N3 94.3(4) . .
N42 Li3 N3 96.1(4) 7_565 .
N42 Li3 N3 96.1(4) . .
N41 Li3 Mn4 55.2(3) . .
N42 Li3 Mn4 52.5(3) 7_565 .
N42 Li3 Mn4 52.5(3) . .
N3 Li3 Mn4 92.3(4) . .
N41 Li3 N31 124.9(5) . .
N42 Li3 N31 128.0(5) 7_565 .
N42 Li3 N31 128.0(5) . .
N3 Li3 N31 80.9(3) . .
Mn4 Li3 N31 173.2(5) . .
N41 Li3 Mn3 116.4(4) . .
N42 Li3 Mn3 119.8(4) 7_565 .
N42 Li3 Mn3 119.8(4) . .
N3 Li3 Mn3 43.7(2) . .
Mn4 Li3 Mn3 136.0(4) . .
N31 Li3 Mn3 37.15(17) . .
N41 Li3 Li3 97.1(3) . 7_565
N42 Li3 Li3 46.7(3) 7_565 7_565
N42 Li3 Li3 46.7(3) . 7_565
N3 Li3 Li3 50.8(3) . 7_565
Mn4 Li3 Li3 55.7(2) . 7_565
N31 Li3 Li3 118.9(2) . 7_565
Mn3 Li3 Li3 87.25(19) . 7_565
N41 Li3 Li2 46.1(3) . .
N42 Li3 Li2 96.5(4) 7_565 .
N42 Li3 Li2 96.5(4) . .
N3 Li3 Li2 50.1(3) . .
Mn4 Li3 Li2 56.4(4) . .
N31 Li3 Li2 118.1(4) . .
Mn3 Li3 Li2 86.4(4) . .
Li3 Li3 Li2 60.3(2) 7_565 .
C3S C2S C1S 112(5) . .
C2S C3S C2S 118(7) 7_565 .
N1 C11 C14 109.2(4) . .
N1 C11 C13 108.8(4) . .
C14 C11 C13 110.5(5) . .
N1 C11 C12 108.2(5) . .
C14 C11 C12 110.3(5) . .
C13 C11 C12 109.7(5) . .
N2 C21 C22 108.2(7) . .
N2 C21 C23 108.7(5) . .
C22 C21 C23 110.6(5) . .
N2 C21 C23 108.7(5) . 7_565
C22 C21 C23 110.6(5) . 7_565
C23 C21 C23 109.9(9) . 7_565
C33" C31 C33 135.5(12) . .
C33" C31 N31 113.3(10) . .
C33 C31 N31 111.1(8) . .
C33" C31 C34" 115.7(19) . .
C33 C31 C34" 46.0(12) . .
N31 C31 C34" 108.3(9) . .
C33" C31 C34 51.7(17) . .
C33 C31 C34 114.1(12) . .
N31 C31 C34 108.1(7) . .
C34" C31 C34 143.2(11) . .
C33" C31 C32 53.7(17) . .
C33 C31 C32 111.1(10) . .
N31 C31 C32 107.1(6) . .
C34" C31 C32 68.6(14) . .
C34 C31 C32 104.9(11) . .
C33" C31 C32" 113.6(19) . .
C33 C31 C32" 52.4(12) . .
N31 C31 C32" 106.7(8) . .
C34" C31 C32" 97.8(17) . .
C34 C31 C32" 66.8(12) . .
C32 C31 C32" 146.1(9) . .
N11 C111 C112 109.5(6) . 7_565
N11 C111 C112 109.5(6) . .
C112 C111 C112 110.3(15) 7_565 .
N11 C111 C113 108.8(9) . .
C112 C111 C113 109.3(9) 7_565 .
C112 C111 C113 109.3(9) . .
N21 C211 C213 110.9(5) . .
N21 C211 C213 110.9(5) . 7_565
C213 C211 C213 110.2(13) . 7_565
N21 C211 C212 109.8(8) . .
C213 C211 C212 107.5(8) . .
C213 C211 C212 107.5(8) 7_565 .
C414 C411 C412 103.9(17) . .
C414 C411 N41 111.8(8) . .
C412 C411 N41 111.1(8) . .
C414 C411 C413 108.4(11) . .
C412 C411 C413 106.6(14) . .
N41 C411 C413 114.4(6) . .
N42 C421 N42 0.00(11) 7_565 .
N42 C421 C422 111.9(3) 7_565 7_565
N42 C421 C422 111.9(3) . 7_565
N42 C421 C422 111.9(3) 7_565 .
N42 C421 C422 111.9(3) . .
C422 C421 C422 109.4(5) 7_565 .
N42 C421 C42' 111.6(3) 7_565 .
N42 C421 C42' 111.6(3) . .
C422 C421 C42' 136.5(5) 7_565 .
C422 C421 C42' 52.6(5) . .
N42 C421 C42' 111.6(3) 7_565 7_565
N42 C421 C42' 111.6(3) . 7_565
C422 C421 C42' 52.6(5) 7_565 7_565
C422 C421 C42' 136.5(5) . 7_565
C42' C421 C42' 109.4(5) . 7_565
N42 C421 C42" 108.4(5) 7_565 .
N42 C421 C42" 108.4(5) . .
C422 C421 C42" 57.5(3) 7_565 .
C422 C421 C42" 57.5(3) . .
C42' C421 C42" 107.8(4) . .
C42' C421 C42" 107.8(4) 7_565 .
N42 C421 C423 108.2(5) 7_565 .
N42 C421 C423 108.2(5) . .
C422 C421 C423 107.6(4) 7_565 .
C422 C421 C423 107.6(4) . .
C42' C421 C423 57.5(3) . .
C42' C421 C423 57.5(3) 7_565 .
C42" C421 C423 143.4(8) . .

loop_
_geom_bond_atom_site_label_1
_geom_bond_atom_site_label_2
_geom_bond_distance
_geom_bond_site_symmetry_2
Mn1 N11 1.645(7) .
Mn1 N1 1.897(4) 7_565
Mn1 N1 1.897(4) .
Mn1 N2 1.912(6) .
Mn1 Mn2 2.5218(16) .
Mn1 Mn3 2.5363(13) .
Mn1 Mn3 2.5364(13) 7_565
Mn2 N21 1.664(6) .
Mn2 N3 1.890(6) .
Mn2 N1 1.897(4) 7_565
Mn2 N1 1.897(4) .
Mn2 Mn3 2.5147(12) .
Mn2 Mn3 2.5148(12) 7_565
Mn2 Li2 2.675(13) .
Mn3 N31 1.669(4) .
Mn3 N3 1.884(5) .
Mn3 N2 1.896(4) .
Mn3 N1 1.900(4) .
Mn3 Mn3 2.5176(16) 7_565
Mn3 Li3 2.705(9) .
Mn4 N51 1.66(6) .
Mn4 N42 2.022(11) 7_565
Mn4 N42 2.022(11) .
Mn4 N41 2.112(8) 7_565
Mn4 N41 2.112(8) .
Mn4 Li3 2.461(11) 7_565
Mn4 Li3 2.461(11) .
Mn4 Li2 2.503(16) .
N1 C11 1.488(7) .
N2 C21 1.488(10) .
N2 Mn3 1.896(4) 7_565
N3 Mn3 1.884(4) 7_565
N3 Li2 2.187(14) .
N3 Li3 2.197(10) .
N3 Li3 2.197(10) 7_565
N11 C111 1.457(11) .
N21 C211 1.436(10) .
N21 Li2 2.489(15) .
N31 C31 1.455(7) .
N31 Li3 2.501(10) .
N41 C411 1.464(7) .
N41 Li3 2.018(11) .
N41 Li2 2.020(9) .
N42 N42 0.00(2) 7_565
N42 C421 1.404(7) .
N42 Li3 2.025(10) 7_565
N42 Li3 2.025(10) .
Li2 N41 2.020(9) 7_565
Li2 Li3 2.802(14) 7_565
Li2 Li3 2.802(14) .
Li3 N42 2.025(10) 7_565
Li3 Li3 2.777(18) 7_565
C1S C2S 1.59(6) .
C2S C3S 1.36(4) .
C3S C2S 1.36(4) 7_565
C11 C14 1.518(8) .
C11 C13 1.521(8) .
C11 C12 1.529(8) .
C21 C22 1.513(13) .
C21 C23 1.517(9) .
C21 C23 1.517(9) 7_565
C31 C33" 1.36(2) .
C31 C33 1.425(15) .
C31 C34" 1.55(2) .
C31 C34 1.561(15) .
C31 C32 1.590(14) .
C31 C32" 1.63(2) .
C42' C421 1.509(4) .
C42" C421 1.535(5) .
C111 C112 1.460(12) 7_565
C111 C112 1.460(12) .
C111 C113 1.475(18) .
C211 C213 1.445(9) .
C211 C213 1.445(9) 7_565
C211 C212 1.466(16) .
C411 C414 1.380(15) .
C411 C412 1.442(16) .
C411 C413 1.497(13) .
C421 N42 1.404(7) 7_565
C421 C422 1.509(4) 7_565
C421 C422 1.509(4) .
C421 C42' 1.509(4) 7_565
C421 C423 1.537(5) .

loop_
_geom_torsion_atom_site_label_1
_geom_torsion_atom_site_label_2
_geom_torsion_atom_site_label_3
_geom_torsion_atom_site_label_4
_geom_torsion
_geom_torsion_site_symmetry_1
_geom_torsion_site_symmetry_4
N11 Mn1 Mn2 N21 0.0 . .
N1 Mn1 Mn2 N21 85.80(17) 7_565 .
N1 Mn1 Mn2 N21 -85.80(17) . .
N2 Mn1 Mn2 N21 180.000(1) . .
Mn3 Mn1 Mn2 N21 -144.88(3) . .
Mn3 Mn1 Mn2 N21 144.88(3) 7_565 .
N11 Mn1 Mn2 N3 180.0 . .
N1 Mn1 Mn2 N3 -94.20(17) 7_565 .
N1 Mn1 Mn2 N3 94.20(17) . .
N2 Mn1 Mn2 N3 0.0 . .
Mn3 Mn1 Mn2 N3 35.12(3) . .
Mn3 Mn1 Mn2 N3 -35.12(3) 7_565 .
N11 Mn1 Mn2 N1 -85.80(17) . 7_565
N1 Mn1 Mn2 N1 -171.6(3) . 7_565
N2 Mn1 Mn2 N1 94.20(17) . 7_565
Mn3 Mn1 Mn2 N1 129.32(18) . 7_565
Mn3 Mn1 Mn2 N1 59.08(17) 7_565 7_565
N11 Mn1 Mn2 N1 85.80(17) . .
N1 Mn1 Mn2 N1 171.6(3) 7_565 .
N2 Mn1 Mn2 N1 -94.20(17) . .
Mn3 Mn1 Mn2 N1 -59.08(17) . .
Mn3 Mn1 Mn2 N1 -129.32(18) 7_565 .
N11 Mn1 Mn2 Mn3 144.88(3) . .
N1 Mn1 Mn2 Mn3 -129.32(18) 7_565 .
N1 Mn1 Mn2 Mn3 59.08(17) . .
N2 Mn1 Mn2 Mn3 -35.12(3) . .
Mn3 Mn1 Mn2 Mn3 -70.24(5) 7_565 .
N11 Mn1 Mn2 Mn3 -144.88(3) . 7_565
N1 Mn1 Mn2 Mn3 -59.08(17) 7_565 7_565
N1 Mn1 Mn2 Mn3 129.32(18) . 7_565
N2 Mn1 Mn2 Mn3 35.12(3) . 7_565
Mn3 Mn1 Mn2 Mn3 70.24(5) . 7_565
N11 Mn1 Mn2 Li2 180.000(1) . .
N1 Mn1 Mn2 Li2 -94.20(17) 7_565 .
N1 Mn1 Mn2 Li2 94.20(17) . .
N2 Mn1 Mn2 Li2 0.000(1) . .
Mn3 Mn1 Mn2 Li2 35.12(3) . .
Mn3 Mn1 Mn2 Li2 -35.12(3) 7_565 .
N21 Mn2 Mn3 N31 -1.3(4) . .
N3 Mn2 Mn3 N31 82.2(3) . .
N1 Mn2 Mn3 N31 176.4(3) 7_565 .
N1 Mn2 Mn3 N31 -89.5(3) . .
Mn3 Mn2 Mn3 N31 140.9(3) 7_565 .
Mn1 Mn2 Mn3 N31 -148.2(3) . .
Li2 Mn2 Mn3 N31 49.1(3) . .
N21 Mn2 Mn3 N3 -83.5(4) . .
N1 Mn2 Mn3 N3 94.2(2) 7_565 .
N1 Mn2 Mn3 N3 -171.6(2) . .
Mn3 Mn2 Mn3 N3 58.77(16) 7_565 .
Mn1 Mn2 Mn3 N3 129.66(17) . .
Li2 Mn2 Mn3 N3 -33.0(2) . .
N21 Mn2 Mn3 N2 -177.6(4) . .
N3 Mn2 Mn3 N2 -94.2(2) . .
N1 Mn2 Mn3 N2 0.0(2) 7_565 .
N1 Mn2 Mn3 N2 94.2(2) . .
Mn3 Mn2 Mn3 N2 -35.39(16) 7_565 .
Mn1 Mn2 Mn3 N2 35.50(16) . .
Li2 Mn2 Mn3 N2 -127.2(2) . .
N21 Mn2 Mn3 N1 88.2(4) . .
N3 Mn2 Mn3 N1 171.6(2) . .
N1 Mn2 Mn3 N1 -94.2(3) 7_565 .
Mn3 Mn2 Mn3 N1 -129.62(17) 7_565 .
Mn1 Mn2 Mn3 N1 -58.73(17) . .
Li2 Mn2 Mn3 N1 138.6(2) . .
N21 Mn2 Mn3 Mn3 -142.2(3) . 7_565
N3 Mn2 Mn3 Mn3 -58.77(16) . 7_565
N1 Mn2 Mn3 Mn3 35.43(13) 7_565 7_565
N1 Mn2 Mn3 Mn3 129.62(17) . 7_565
Mn1 Mn2 Mn3 Mn3 70.89(3) . 7_565
Li2 Mn2 Mn3 Mn3 -91.78(14) . 7_565
N21 Mn2 Mn3 Mn1 146.9(3) . .
N3 Mn2 Mn3 Mn1 -129.66(17) . .
N1 Mn2 Mn3 Mn1 -35.45(13) 7_565 .
N1 Mn2 Mn3 Mn1 58.73(17) . .
Mn3 Mn2 Mn3 Mn1 -70.89(3) 7_565 .
Li2 Mn2 Mn3 Mn1 -162.67(14) . .
N21 Mn2 Mn3 Li3 -50.8(4) . .
N3 Mn2 Mn3 Li3 32.7(3) . .
N1 Mn2 Mn3 Li3 126.9(2) 7_565 .
N1 Mn2 Mn3 Li3 -139.0(3) . .
Mn3 Mn2 Mn3 Li3 91.43(19) 7_565 .
Mn1 Mn2 Mn3 Li3 162.3(2) . .
Li2 Mn2 Mn3 Li3 -0.4(2) . .
N11 Mn1 Mn3 N31 0.3(5) . .
N1 Mn1 Mn3 N31 -179.6(3) 7_565 .
N1 Mn1 Mn3 N31 85.6(4) . .
N2 Mn1 Mn3 N31 -85.6(3) . .
Mn2 Mn1 Mn3 N31 145.0(3) . .
Mn3 Mn1 Mn3 N31 -144.6(3) 7_565 .
N11 Mn1 Mn3 N3 -179.9(4) . .
N1 Mn1 Mn3 N3 0.2(2) 7_565 .
N1 Mn1 Mn3 N3 -94.6(2) . .
N2 Mn1 Mn3 N3 94.2(2) . .
Mn2 Mn1 Mn3 N3 -35.22(16) . .
Mn3 Mn1 Mn3 N3 35.21(16) 7_565 .
N11 Mn1 Mn3 N2 85.9(4) . .
N1 Mn1 Mn3 N2 -94.0(2) 7_565 .
N1 Mn1 Mn3 N2 171.2(2) . .
Mn2 Mn1 Mn3 N2 -129.39(16) . .
Mn3 Mn1 Mn3 N2 -58.97(15) 7_565 .
N11 Mn1 Mn3 N1 -85.3(4) . .
N1 Mn1 Mn3 N1 94.8(3) 7_565 .
N2 Mn1 Mn3 N1 -171.2(2) . .
Mn2 Mn1 Mn3 N1 59.38(16) . .
Mn3 Mn1 Mn3 N1 129.80(16) 7_565 .
N11 Mn1 Mn3 Mn2 -144.7(4) . .
N1 Mn1 Mn3 Mn2 35.41(13) 7_565 .
N1 Mn1 Mn3 Mn2 -59.38(16) . .
N2 Mn1 Mn3 Mn2 129.39(16) . .
Mn3 Mn1 Mn3 Mn2 70.42(3) 7_565 .
N11 Mn1 Mn3 Mn3 144.9(4) . 7_565
N1 Mn1 Mn3 Mn3 -35.01(12) 7_565 7_565
N1 Mn1 Mn3 Mn3 -129.80(16) . 7_565
N2 Mn1 Mn3 Mn3 58.97(15) . 7_565
Mn2 Mn1 Mn3 Mn3 -70.42(3) . 7_565
N11 Mn1 Mn3 Li3 -179.8(5) . .
N1 Mn1 Mn3 Li3 0.3(4) 7_565 .
N1 Mn1 Mn3 Li3 -94.5(4) . .
N2 Mn1 Mn3 Li3 94.3(4) . .
Mn2 Mn1 Mn3 Li3 -35.1(4) . .
Mn3 Mn1 Mn3 Li3 35.3(4) 7_565 .
N11 Mn1 N1 C11 -0.1(5) . .
N1 Mn1 N1 C11 131.7(4) 7_565 .
N2 Mn1 N1 C11 -131.9(4) . .
Mn2 Mn1 N1 C11 138.0(5) . .
Mn3 Mn1 N1 C11 -138.4(5) . .
Mn3 Mn1 N1 C11 180.0(4) 7_565 .
N11 Mn1 N1 Mn2 -138.1(3) . .
N1 Mn1 N1 Mn2 -6.3(3) 7_565 .
N2 Mn1 N1 Mn2 90.12(18) . .
Mn3 Mn1 N1 Mn2 83.59(15) . .
Mn3 Mn1 N1 Mn2 42.00(13) 7_565 .
N11 Mn1 N1 Mn3 138.3(3) . .
N1 Mn1 N1 Mn3 -89.90(18) 7_565 .
N2 Mn1 N1 Mn3 6.53(18) . .
Mn2 Mn1 N1 Mn3 -83.59(15) . .
Mn3 Mn1 N1 Mn3 -41.59(12) 7_565 .
N21 Mn2 N1 C11 1.3(5) . .
N3 Mn2 N1 C11 131.4(4) . .
N1 Mn2 N1 C11 -131.5(4) 7_565 .
Mn3 Mn2 N1 C11 137.6(5) . .
Mn3 Mn2 N1 C11 179.7(4) 7_565 .
Mn1 Mn2 N1 C11 -137.8(5) . .
Li2 Mn2 N1 C11 82.2(5) . .
N21 Mn2 N1 Mn1 139.1(2) . .
N3 Mn2 N1 Mn1 -90.84(18) . .
N1 Mn2 N1 Mn1 6.3(3) 7_565 .
Mn3 Mn2 N1 Mn1 -84.57(15) . .
Mn3 Mn2 N1 Mn1 -42.50(13) 7_565 .
Li2 Mn2 N1 Mn1 -140.0(3) . .
N21 Mn2 N1 Mn3 -136.3(2) . .
N3 Mn2 N1 Mn3 -6.28(18) . .
N1 Mn2 N1 Mn3 90.87(18) 7_565 .
Mn3 Mn2 N1 Mn3 42.07(12) 7_565 .
Mn1 Mn2 N1 Mn3 84.57(15) . .
Li2 Mn2 N1 Mn3 -55.4(4) . .
N31 Mn3 N1 C11 -2.0(5) . .
N3 Mn3 N1 C11 -131.4(4) . .
N2 Mn3 N1 C11 131.7(4) . .
Mn2 Mn3 N1 C11 -137.7(5) . .
Mn3 Mn3 N1 C11 -179.7(4) 7_565 .
Mn1 Mn3 N1 C11 138.3(5) . .
Li3 Mn3 N1 C11 -82.7(5) . .
N31 Mn3 N1 Mn1 -140.3(2) . .
N3 Mn3 N1 Mn1 90.30(17) . .
N2 Mn3 N1 Mn1 -6.60(17) . .
Mn2 Mn3 N1 Mn1 84.00(15) . .
Mn3 Mn3 N1 Mn1 42.00(12) 7_565 .
Li3 Mn3 N1 Mn1 139.0(3) . .
N31 Mn3 N1 Mn2 135.7(2) . .
N3 Mn3 N1 Mn2 6.30(17) . .
N2 Mn3 N1 Mn2 -90.60(16) . .
Mn3 Mn3 N1 Mn2 -42.00(12) 7_565 .
Mn1 Mn3 N1 Mn2 -84.00(15) . .
Li3 Mn3 N1 Mn2 55.0(3) . .
N31 Mn3 N2 C21 3.9(7) . .
N3 Mn3 N2 C21 132.8(6) . .
N1 Mn3 N2 C21 -130.0(6) . .
Mn2 Mn3 N2 C21 -178.7(6) . .
Mn3 Mn3 N2 C21 139.2(7) 7_565 .
Mn1 Mn3 N2 C21 -136.5(6) . .
Li3 Mn3 N2 C21 84.2(6) . .
N31 Mn3 N2 Mn3 -135.3(2) . 7_565
N3 Mn3 N2 Mn3 -6.4(3) . 7_565
N1 Mn3 N2 Mn3 90.8(2) . 7_565
Mn2 Mn3 N2 Mn3 42.10(18) . 7_565
Mn1 Mn3 N2 Mn3 84.23(18) . 7_565
Li3 Mn3 N2 Mn3 -55.0(4) . 7_565
N31 Mn3 N2 Mn1 140.4(2) . .
N3 Mn3 N2 Mn1 -90.6(2) . .
N1 Mn3 N2 Mn1 6.55(17) . .
Mn2 Mn3 N2 Mn1 -42.12(11) . .
Mn3 Mn3 N2 Mn1 -84.23(18) 7_565 .
Li3 Mn3 N2 Mn1 -139.2(3) . .
N11 Mn1 N2 C21 0.0 . .
N1 Mn1 N2 C21 -131.51(12) 7_565 .
N1 Mn1 N2 C21 131.51(12) . .
Mn2 Mn1 N2 C21 180.0 . .
Mn3 Mn1 N2 C21 138.06(11) . .
Mn3 Mn1 N2 C21 -138.06(10) 7_565 .
N11 Mn1 N2 Mn3 -138.06(10) . .
N1 Mn1 N2 Mn3 90.42(16) 7_565 .
N1 Mn1 N2 Mn3 -6.55(17) . .
Mn2 Mn1 N2 Mn3 41.94(10) . .
Mn3 Mn1 N2 Mn3 83.9(2) 7_565 .
N11 Mn1 N2 Mn3 138.06(11) . 7_565
N1 Mn1 N2 Mn3 6.55(17) 7_565 7_565
N1 Mn1 N2 Mn3 -90.42(16) . 7_565
Mn2 Mn1 N2 Mn3 -41.94(11) . 7_565
Mn3 Mn1 N2 Mn3 -83.9(2) . 7_565
N31 Mn3 N3 Mn3 137.6(2) . 7_565
N2 Mn3 N3 Mn3 6.4(3) . 7_565
N1 Mn3 N3 Mn3 -90.5(2) . 7_565
Mn2 Mn3 N3 Mn3 -84.19(19) . 7_565
Mn1 Mn3 N3 Mn3 -42.27(18) . 7_565
Li3 Mn3 N3 Mn3 137.8(4) . 7_565
N31 Mn3 N3 Mn2 -138.2(2) . .
N2 Mn3 N3 Mn2 90.6(2) . .
N1 Mn3 N3 Mn2 -6.31(17) . .
Mn3 Mn3 N3 Mn2 84.19(19) 7_565 .
Mn1 Mn3 N3 Mn2 41.92(12) . .
Li3 Mn3 N3 Mn2 -138.0(3) . .
N31 Mn3 N3 Li2 -67.0(7) . .
N2 Mn3 N3 Li2 161.8(6) . .
N1 Mn3 N3 Li2 64.9(6) . .
Mn2 Mn3 N3 Li2 71.2(6) . .
Mn3 Mn3 N3 Li2 155.4(7) 7_565 .
Mn1 Mn3 N3 Li2 113.1(6) . .
Li3 Mn3 N3 Li2 -66.8(6) . .
N31 Mn3 N3 Li3 -0.2(4) . .
N2 Mn3 N3 Li3 -131.4(3) . .
N1 Mn3 N3 Li3 131.7(3) . .
Mn2 Mn3 N3 Li3 138.0(3) . .
Mn3 Mn3 N3 Li3 -137.8(4) 7_565 .
Mn1 Mn3 N3 Li3 179.9(3) . .
N31 Mn3 N3 Li3 64.8(5) . 7_565
N2 Mn3 N3 Li3 -66.4(5) . 7_565
N1 Mn3 N3 Li3 -163.3(5) . 7_565
Mn2 Mn3 N3 Li3 -157.0(5) . 7_565
Mn3 Mn3 N3 Li3 -72.8(4) 7_565 7_565
Mn1 Mn3 N3 Li3 -115.1(4) . 7_565
Li3 Mn3 N3 Li3 65.0(6) . 7_565
N21 Mn2 N3 Mn3 -137.76(11) . 7_565
N1 Mn2 N3 Mn3 -6.32(18) 7_565 7_565
N1 Mn2 N3 Mn3 90.81(16) . 7_565
Mn3 Mn2 N3 Mn3 84.5(2) . 7_565
Mn1 Mn2 N3 Mn3 42.24(11) . 7_565
Li2 Mn2 N3 Mn3 -137.76(11) . 7_565
N21 Mn2 N3 Mn3 137.76(11) . .
N1 Mn2 N3 Mn3 -90.81(16) 7_565 .
N1 Mn2 N3 Mn3 6.32(18) . .
Mn3 Mn2 N3 Mn3 -84.5(2) 7_565 .
Mn1 Mn2 N3 Mn3 -42.24(11) . .
Li2 Mn2 N3 Mn3 137.76(11) . .
N21 Mn2 N3 Li2 0.0 . .
N1 Mn2 N3 Li2 131.44(13) 7_565 .
N1 Mn2 N3 Li2 -131.44(13) . .
Mn3 Mn2 N3 Li2 -137.76(11) . .
Mn3 Mn2 N3 Li2 137.76(11) 7_565 .
Mn1 Mn2 N3 Li2 180.0 . .
N21 Mn2 N3 Li3 65.3(5) . .
N1 Mn2 N3 Li3 -163.3(5) 7_565 .
N1 Mn2 N3 Li3 -66.1(5) . .
Mn3 Mn2 N3 Li3 -72.5(4) . .
Mn3 Mn2 N3 Li3 -156.9(6) 7_565 .
Mn1 Mn2 N3 Li3 -114.7(5) . .
Li2 Mn2 N3 Li3 65.3(5) . .
N21 Mn2 N3 Li3 -65.3(5) . 7_565
N1 Mn2 N3 Li3 66.1(5) 7_565 7_565
N1 Mn2 N3 Li3 163.3(5) . 7_565
Mn3 Mn2 N3 Li3 156.9(6) . 7_565
Mn3 Mn2 N3 Li3 72.5(4) 7_565 7_565
Mn1 Mn2 N3 Li3 114.7(5) . 7_565
Li2 Mn2 N3 Li3 -65.3(5) . 7_565
N1 Mn1 N11 C111 -60.2(2) 7_565 .
N1 Mn1 N11 C111 60.2(2) . .
N2 Mn1 N11 C111 180.00(3) . .
Mn2 Mn1 N11 C111 0.00(3) . .
Mn3 Mn1 N11 C111 120.0(3) . .
Mn3 Mn1 N11 C111 -120.0(3) 7_565 .
N3 Mn2 N21 C211 180.000(9) . .
N1 Mn2 N21 C211 60.71(19) 7_565 .
N1 Mn2 N21 C211 -60.70(19) . .
Mn3 Mn2 N21 C211 -122.0(3) . .
Mn3 Mn2 N21 C211 122.0(3) 7_565 .
Mn1 Mn2 N21 C211 0.000(10) . .
Li2 Mn2 N21 C211 180.000(9) . .
N3 Mn2 N21 Li2 0.0 . .
N1 Mn2 N21 Li2 -119.29(19) 7_565 .
N1 Mn2 N21 Li2 119.30(19) . .
Mn3 Mn2 N21 Li2 58.0(3) . .
Mn3 Mn2 N21 Li2 -58.0(3) 7_565 .
Mn1 Mn2 N21 Li2 180.000(1) . .
N3 Mn3 N31 C31 -177(4) . .
N2 Mn3 N31 C31 -59(4) . .
N1 Mn3 N31 C31 64(4) . .
Mn2 Mn3 N31 C31 126(4) . .
Mn3 Mn3 N31 C31 -120(4) 7_565 .
Mn1 Mn3 N31 C31 3(4) . .
Li3 Mn3 N31 C31 -177(4) . .
N3 Mn3 N31 Li3 0.2(3) . .
N2 Mn3 N31 Li3 118.6(3) . .
N1 Mn3 N31 Li3 -119.1(3) . .
Mn2 Mn3 N31 Li3 -57.1(4) . .
Mn3 Mn3 N31 Li3 57.1(3) 7_565 .
Mn1 Mn3 N31 Li3 179.9(3) . .
N51 Mn4 N41 C411 2(4) . .
N42 Mn4 N41 C411 123.8(4) 7_565 .
N42 Mn4 N41 C411 123.8(4) . .
N41 Mn4 N41 C411 -128.7(4) 7_565 .
Li3 Mn4 N41 C411 178.2(4) 7_565 .
Li3 Mn4 N41 C411 131.7(5) . .
Li2 Mn4 N41 C411 -135.9(6) . .
N51 Mn4 N41 Li3 -130(4) . .
N42 Mn4 N41 Li3 -7.8(4) 7_565 .
N42 Mn4 N41 Li3 -7.8(4) . .
N41 Mn4 N41 Li3 99.7(4) 7_565 .
Li3 Mn4 N41 Li3 46.6(4) 7_565 .
Li2 Mn4 N41 Li3 92.5(5) . .
N51 Mn4 N41 Li2 138(4) . .
N42 Mn4 N41 Li2 -100.3(5) 7_565 .
N42 Mn4 N41 Li2 -100.3(5) . .
N41 Mn4 N41 Li2 7.2(5) 7_565 .
Li3 Mn4 N41 Li2 -45.9(5) 7_565 .
Li3 Mn4 N41 Li2 -92.5(5) . .
N51 Mn4 N42 N42 0.0(10) . 7_565
N41 Mn4 N42 N42 0.0(10) 7_565 7_565
N41 Mn4 N42 N42 0.0(10) . 7_565
Li3 Mn4 N42 N42 0.0(10) 7_565 7_565
Li3 Mn4 N42 N42 0.0(10) . 7_565
Li2 Mn4 N42 N42 0(100) . 7_565
N51 Mn4 N42 C421 0.000(1) . .
N42 Mn4 N42 C421 0(100) 7_565 .
N41 Mn4 N42 C421 127.0(3) 7_565 .
N41 Mn4 N42 C421 -127.0(3) . .
Li3 Mn4 N42 C421 134.8(3) 7_565 .
Li3 Mn4 N42 C421 -134.8(3) . .
Li2 Mn4 N42 C421 180.0 . .
N51 Mn4 N42 Li3 -134.8(3) . 7_565
N42 Mn4 N42 Li3 0(100) 7_565 7_565
N41 Mn4 N42 Li3 -7.7(4) 7_565 7_565
N41 Mn4 N42 Li3 98.2(4) . 7_565
Li3 Mn4 N42 Li3 90.5(6) . 7_565
Li2 Mn4 N42 Li3 45.2(3) . 7_565
N51 Mn4 N42 Li3 134.8(3) . .
N42 Mn4 N42 Li3 0(44) 7_565 .
N41 Mn4 N42 Li3 -98.2(4) 7_565 .
N41 Mn4 N42 Li3 7.7(4) . .
Li3 Mn4 N42 Li3 -90.5(6) 7_565 .
Li2 Mn4 N42 Li3 -45.2(3) . .
C411 N41 Li2 N41 90.7(9) . 7_565
Li3 N41 Li2 N41 -80.9(6) . 7_565
Mn4 N41 Li2 N41 -7.8(5) . 7_565
C411 N41 Li2 N3 -173.0(7) . .
Li3 N41 Li2 N3 15.4(5) . .
Mn4 N41 Li2 N3 88.5(4) . .
C411 N41 Li2 N21 -90.0(10) . .
Li3 N41 Li2 N21 98.4(7) . .
Mn4 N41 Li2 N21 171.5(8) . .
C411 N41 Li2 Mn4 98.5(8) . .
Li3 N41 Li2 Mn4 -73.1(4) . .
C411 N41 Li2 Mn2 -133.1(7) . .
Li3 N41 Li2 Mn2 55.3(6) . .
Mn4 N41 Li2 Mn2 128.4(6) . .
C411 N41 Li2 Li3 136.4(7) . 7_565
Li3 N41 Li2 Li3 -35.2(4) . 7_565
Mn4 N41 Li2 Li3 37.9(4) . 7_565
C411 N41 Li2 Li3 171.6(9) . .
Mn4 N41 Li2 Li3 73.1(4) . .
Mn3 N3 Li2 N41 -162.4(4) 7_565 .
Mn3 N3 Li2 N41 53.7(8) . .
Mn2 N3 Li2 N41 125.6(4) . .
Li3 N3 Li2 N41 -14.4(4) . .
Li3 N3 Li2 N41 -94.4(5) 7_565 .
Mn3 N3 Li2 N41 -53.7(8) 7_565 7_565
Mn3 N3 Li2 N41 162.4(4) . 7_565
Mn2 N3 Li2 N41 -125.6(4) . 7_565
Li3 N3 Li2 N41 94.4(5) . 7_565
Li3 N3 Li2 N41 14.4(4) 7_565 7_565
Mn3 N3 Li2 N21 71.9(5) 7_565 .
Mn3 N3 Li2 N21 -71.9(5) . .
Mn2 N3 Li2 N21 0.0 . .
Li3 N3 Li2 N21 -140.0(3) . .
Li3 N3 Li2 N21 140.0(3) 7_565 .
Mn3 N3 Li2 Mn4 -108.1(5) 7_565 .
Mn3 N3 Li2 Mn4 108.1(5) . .
Mn2 N3 Li2 Mn4 180.0 . .
Li3 N3 Li2 Mn4 40.0(3) . .
Li3 N3 Li2 Mn4 -40.0(3) 7_565 .
Mn3 N3 Li2 Mn2 71.9(5) 7_565 .
Mn3 N3 Li2 Mn2 -71.9(5) . .
Li3 N3 Li2 Mn2 -140.0(3) . .
Li3 N3 Li2 Mn2 140.0(3) 7_565 .
Mn3 N3 Li2 Li3 -68.0(6) 7_565 7_565
Mn3 N3 Li2 Li3 148.1(6) . 7_565
Mn2 N3 Li2 Li3 -140.0(3) . 7_565
Li3 N3 Li2 Li3 80.0(5) . 7_565
Mn3 N3 Li2 Li3 -148.1(6) 7_565 .
Mn3 N3 Li2 Li3 68.0(6) . .
Mn2 N3 Li2 Li3 140.0(3) . .
Li3 N3 Li2 Li3 -80.0(5) 7_565 .
C211 N21 Li2 N41 90.4(7) . .
Mn2 N21 Li2 N41 -89.6(7) . .
C211 N21 Li2 N41 -90.4(7) . 7_565
Mn2 N21 Li2 N41 89.6(7) . 7_565
C211 N21 Li2 N3 180.0 . .
Mn2 N21 Li2 N3 0.0 . .
C211 N21 Li2 Mn4 180.000(7) . .
Mn2 N21 Li2 Mn4 0.000(7) . .
C211 N21 Li2 Mn2 180.000(1) . .
C211 N21 Li2 Li3 -145.3(3) . 7_565
Mn2 N21 Li2 Li3 34.7(3) . 7_565
C211 N21 Li2 Li3 145.3(3) . .
Mn2 N21 Li2 Li3 -34.7(3) . .
N51 Mn4 Li2 N41 -85.5(3) . .
N42 Mn4 Li2 N41 94.5(3) 7_565 .
N42 Mn4 Li2 N41 94.5(3) . .
N41 Mn4 Li2 N41 -170.9(6) 7_565 .
Li3 Mn4 Li2 N41 131.8(5) 7_565 .
Li3 Mn4 Li2 N41 57.3(3) . .
N51 Mn4 Li2 N41 85.5(3) . 7_565
N42 Mn4 Li2 N41 -94.5(3) 7_565 7_565
N42 Mn4 Li2 N41 -94.5(3) . 7_565
N41 Mn4 Li2 N41 170.9(6) . 7_565
Li3 Mn4 Li2 N41 -57.3(3) 7_565 7_565
Li3 Mn4 Li2 N41 -131.8(5) . 7_565
N51 Mn4 Li2 N3 180.000(1) . .
N42 Mn4 Li2 N3 0.0 7_565 .
N42 Mn4 Li2 N3 0.0 . .
N41 Mn4 Li2 N3 94.5(3) 7_565 .
N41 Mn4 Li2 N3 -94.5(3) . .
Li3 Mn4 Li2 N3 37.3(3) 7_565 .
Li3 Mn4 Li2 N3 -37.3(3) . .
N51 Mn4 Li2 N21 180.000(6) . .
N42 Mn4 Li2 N21 0.000(7) 7_565 .
N42 Mn4 Li2 N21 0.000(7) . .
N41 Mn4 Li2 N21 94.5(3) 7_565 .
N41 Mn4 Li2 N21 -94.5(3) . .
Li3 Mn4 Li2 N21 37.3(3) 7_565 .
Li3 Mn4 Li2 N21 -37.3(3) . .
N51 Mn4 Li2 Mn2 180.000(1) . .
N42 Mn4 Li2 Mn2 0.000(1) 7_565 .
N42 Mn4 Li2 Mn2 0.000(1) . .
N41 Mn4 Li2 Mn2 94.5(3) 7_565 .
N41 Mn4 Li2 Mn2 -94.5(3) . .
Li3 Mn4 Li2 Mn2 37.3(3) 7_565 .
Li3 Mn4 Li2 Mn2 -37.3(3) . .
N51 Mn4 Li2 Li3 142.7(3) . 7_565
N42 Mn4 Li2 Li3 -37.3(3) 7_565 7_565
N42 Mn4 Li2 Li3 -37.3(3) . 7_565
N41 Mn4 Li2 Li3 57.3(3) 7_565 7_565
N41 Mn4 Li2 Li3 -131.8(5) . 7_565
Li3 Mn4 Li2 Li3 -74.5(5) . 7_565
N51 Mn4 Li2 Li3 -142.7(3) . .
N42 Mn4 Li2 Li3 37.3(3) 7_565 .
N42 Mn4 Li2 Li3 37.3(3) . .
N41 Mn4 Li2 Li3 131.8(5) 7_565 .
N41 Mn4 Li2 Li3 -57.3(3) . .
Li3 Mn4 Li2 Li3 74.5(5) 7_565 .
N21 Mn2 Li2 N41 114.0(5) . .
N3 Mn2 Li2 N41 -66.0(5) . .
N1 Mn2 Li2 N41 -134.3(4) 7_565 .
N1 Mn2 Li2 N41 2.2(7) . .
Mn3 Mn2 Li2 N41 -36.0(5) . .
Mn3 Mn2 Li2 N41 -96.1(5) 7_565 .
Mn1 Mn2 Li2 N41 -66.0(5) . .
N21 Mn2 Li2 N41 -114.0(5) . 7_565
N3 Mn2 Li2 N41 66.0(5) . 7_565
N1 Mn2 Li2 N41 -2.2(7) 7_565 7_565
N1 Mn2 Li2 N41 134.3(4) . 7_565
Mn3 Mn2 Li2 N41 96.1(5) . 7_565
Mn3 Mn2 Li2 N41 36.0(5) 7_565 7_565
Mn1 Mn2 Li2 N41 66.0(5) . 7_565
N21 Mn2 Li2 N3 180.0 . .
N1 Mn2 Li2 N3 -68.3(3) 7_565 .
N1 Mn2 Li2 N3 68.3(3) . .
Mn3 Mn2 Li2 N3 30.09(2) . .
Mn3 Mn2 Li2 N3 -30.09(2) 7_565 .
Mn1 Mn2 Li2 N3 0.0 . .
N3 Mn2 Li2 N21 180.0 . .
N1 Mn2 Li2 N21 111.7(3) 7_565 .
N1 Mn2 Li2 N21 -111.7(3) . .
Mn3 Mn2 Li2 N21 -149.91(2) . .
Mn3 Mn2 Li2 N21 149.91(2) 7_565 .
Mn1 Mn2 Li2 N21 180.000(2) . .
N21 Mn2 Li2 Mn4 180.000(1) . .
N3 Mn2 Li2 Mn4 0.0 . .
N1 Mn2 Li2 Mn4 -68.3(3) 7_565 .
N1 Mn2 Li2 Mn4 68.3(3) . .
Mn3 Mn2 Li2 Mn4 30.09(2) . .
Mn3 Mn2 Li2 Mn4 -30.09(2) 7_565 .
Mn1 Mn2 Li2 Mn4 0.000(2) . .
N21 Mn2 Li2 Li3 -150.3(2) . 7_565
N3 Mn2 Li2 Li3 29.7(2) . 7_565
N1 Mn2 Li2 Li3 -38.5(4) 7_565 7_565
N1 Mn2 Li2 Li3 98.0(3) . 7_565
Mn3 Mn2 Li2 Li3 59.8(2) . 7_565
Mn3 Mn2 Li2 Li3 -0.3(2) 7_565 7_565
Mn1 Mn2 Li2 Li3 29.7(2) . 7_565
N21 Mn2 Li2 Li3 150.3(2) . .
N3 Mn2 Li2 Li3 -29.7(2) . .
N1 Mn2 Li2 Li3 -98.0(3) 7_565 .
N1 Mn2 Li2 Li3 38.5(4) . .
Mn3 Mn2 Li2 Li3 0.3(2) . .
Mn3 Mn2 Li2 Li3 -59.8(2) 7_565 .
Mn1 Mn2 Li2 Li3 -29.7(2) . .
C411 N41 Li3 N42 -89.7(8) . 7_565
Li2 N41 Li3 N42 82.4(5) . 7_565
Mn4 N41 Li3 N42 7.9(4) . 7_565
C411 N41 Li3 N42 -89.7(8) . .
Li2 N41 Li3 N42 82.4(5) . .
Mn4 N41 Li3 N42 7.9(4) . .
C411 N41 Li3 N3 172.5(6) . .
Li2 N41 Li3 N3 -15.3(4) . .
Mn4 N41 Li3 N3 -89.8(4) . .
C411 N41 Li3 Mn4 -97.7(7) . .
Li2 N41 Li3 Mn4 74.5(4) . .
C411 N41 Li3 N31 90.7(8) . .
Li2 N41 Li3 N31 -97.2(6) . .
Mn4 N41 Li3 N31 -171.7(6) . .
C411 N41 Li3 Mn3 133.1(6) . .
Li2 N41 Li3 Mn3 -54.8(5) . .
Mn4 N41 Li3 Mn3 -129.3(4) . .
C411 N41 Li3 Li3 -136.5(6) . 7_565
Li2 N41 Li3 Li3 35.6(4) . 7_565
Mn4 N41 Li3 Li3 -38.8(2) . 7_565
C411 N41 Li3 Li2 -172.2(8) . .
Mn4 N41 Li3 Li2 -74.5(4) . .
N42 N42 Li3 N41 0.00(12) 7_565 .
C421 N42 Li3 N41 106.8(9) . .
Mn4 N42 Li3 N41 -8.2(4) . .
Li3 N42 Li3 N41 -83.5(5) 7_565 .
C421 N42 Li3 N42 0(100) . 7_565
Mn4 N42 Li3 N42 0(100) . 7_565
Li3 N42 Li3 N42 0(100) 7_565 7_565
N42 N42 Li3 N3 0.00(10) 7_565 .
C421 N42 Li3 N3 -156.7(8) . .
Mn4 N42 Li3 N3 88.2(4) . .
Li3 N42 Li3 N3 12.9(6) 7_565 .
N42 N42 Li3 Mn4 0.00(18) 7_565 .
C421 N42 Li3 Mn4 115.0(9) . .
Li3 N42 Li3 Mn4 -75.3(4) 7_565 .
N42 N42 Li3 N31 0.00(16) 7_565 .
C421 N42 Li3 N31 -73.6(10) . .
Mn4 N42 Li3 N31 171.4(6) . .
Li3 N42 Li3 N31 96.1(6) 7_565 .
N42 N42 Li3 Mn3 0.00(5) 7_565 .
C421 N42 Li3 Mn3 -117.7(8) . .
Mn4 N42 Li3 Mn3 127.3(5) . .
Li3 N42 Li3 Mn3 52.0(6) 7_565 .
N42 N42 Li3 Li3 0.0(3) 7_565 7_565
C421 N42 Li3 Li3 -169.7(11) . 7_565
Mn4 N42 Li3 Li3 75.3(4) . 7_565
N42 N42 Li3 Li2 0.00(10) 7_565 .
C421 N42 Li3 Li2 152.8(8) . .
Mn4 N42 Li3 Li2 37.7(4) . .
Li3 N42 Li3 Li2 -37.5(6) 7_565 .
Mn3 N3 Li3 N41 162.2(4) 7_565 .
Mn3 N3 Li3 N41 -124.5(4) . .
Mn2 N3 Li3 N41 -51.7(6) . .
Li2 N3 Li3 N41 14.4(4) . .
Li3 N3 Li3 N41 95.6(4) 7_565 .
Mn3 N3 Li3 N42 54.4(6) 7_565 7_565
Mn3 N3 Li3 N42 127.7(4) . 7_565
Mn2 N3 Li3 N42 -159.5(4) . 7_565
Li2 N3 Li3 N42 -93.4(4) . 7_565
Li3 N3 Li3 N42 -12.1(6) 7_565 7_565
Mn3 N3 Li3 N42 54.4(6) 7_565 .
Mn3 N3 Li3 N42 127.7(4) . .
Mn2 N3 Li3 N42 -159.5(4) . .
Li2 N3 Li3 N42 -93.4(4) . .
Li3 N3 Li3 N42 -12.1(6) 7_565 .
Mn3 N3 Li3 Mn4 106.9(4) 7_565 .
Mn3 N3 Li3 Mn4 -179.8(3) . .
Mn2 N3 Li3 Mn4 -107.0(5) . .
Li2 N3 Li3 Mn4 -40.9(4) . .
Li3 N3 Li3 Mn4 40.4(4) 7_565 .
Mn3 N3 Li3 N31 -73.2(5) 7_565 .
Mn3 N3 Li3 N31 0.1(2) . .
Mn2 N3 Li3 N31 72.9(5) . .
Li2 N3 Li3 N31 139.0(3) . .
Li3 N3 Li3 N31 -139.7(2) 7_565 .
Mn3 N3 Li3 Mn3 -73.3(4) 7_565 .
Mn2 N3 Li3 Mn3 72.8(4) . .
Li2 N3 Li3 Mn3 138.9(3) . .
Li3 N3 Li3 Mn3 -139.8(3) 7_565 .
Mn3 N3 Li3 Li3 66.6(4) 7_565 7_565
Mn3 N3 Li3 Li3 139.8(3) . 7_565
Mn2 N3 Li3 Li3 -147.4(7) . 7_565
Li2 N3 Li3 Li3 -81.3(3) . 7_565
Mn3 N3 Li3 Li2 147.8(5) 7_565 .
Mn3 N3 Li3 Li2 -138.9(3) . .
Mn2 N3 Li3 Li2 -66.1(5) . .
Li3 N3 Li3 Li2 81.3(3) 7_565 .
N51 Mn4 Li3 N41 92(5) . .
N42 Mn4 Li3 N41 170.4(5) 7_565 .
N42 Mn4 Li3 N41 170.4(5) . .
N41 Mn4 Li3 N41 -93.4(5) 7_565 .
Li3 Mn4 Li3 N41 -131.1(3) 7_565 .
Li2 Mn4 Li3 N41 -56.5(3) . .
N51 Mn4 Li3 N42 -79(5) . 7_565
N42 Mn4 Li3 N42 0.0 . 7_565
N41 Mn4 Li3 N42 96.2(3) 7_565 7_565
N41 Mn4 Li3 N42 -170.4(5) . 7_565
Li3 Mn4 Li3 N42 58.5(3) 7_565 7_565
Li2 Mn4 Li3 N42 133.1(4) . 7_565
N51 Mn4 Li3 N42 -79(5) . .
N42 Mn4 Li3 N42 0.0 7_565 .
N41 Mn4 Li3 N42 96.2(3) 7_565 .
N41 Mn4 Li3 N42 -170.4(5) . .
Li3 Mn4 Li3 N42 58.5(3) 7_565 .
Li2 Mn4 Li3 N42 133.1(4) . .
N51 Mn4 Li3 N3 -175(5) . .
N42 Mn4 Li3 N3 -96.0(4) 7_565 .
N42 Mn4 Li3 N3 -96.0(4) . .
N41 Mn4 Li3 N3 0.3(4) 7_565 .
N41 Mn4 Li3 N3 93.6(4) . .
Li3 Mn4 Li3 N3 -37.4(4) 7_565 .
Li2 Mn4 Li3 N3 37.1(3) . .
N51 Mn4 Li3 N31 -176(6) . .
N42 Mn4 Li3 N31 -97(4) 7_565 .
N42 Mn4 Li3 N31 -97(4) . .
N41 Mn4 Li3 N31 -1(4) 7_565 .
N41 Mn4 Li3 N31 93(4) . .
Li3 Mn4 Li3 N31 -38(4) 7_565 .
Li2 Mn4 Li3 N31 36(4) . .
N51 Mn4 Li3 Mn3 -175(5) . .
N42 Mn4 Li3 Mn3 -96.2(6) 7_565 .
N42 Mn4 Li3 Mn3 -96.2(6) . .
N41 Mn4 Li3 Mn3 0.1(7) 7_565 .
N41 Mn4 Li3 Mn3 93.4(6) . .
Li3 Mn4 Li3 Mn3 -37.6(7) 7_565 .
Li2 Mn4 Li3 Mn3 36.9(5) . .
N51 Mn4 Li3 Li3 -137(5) . 7_565
N42 Mn4 Li3 Li3 -58.5(3) 7_565 7_565
N42 Mn4 Li3 Li3 -58.5(3) . 7_565
N41 Mn4 Li3 Li3 37.7(2) 7_565 7_565
N41 Mn4 Li3 Li3 131.1(3) . 7_565
Li2 Mn4 Li3 Li3 74.6(3) . 7_565
N51 Mn4 Li3 Li2 148(5) . .
N42 Mn4 Li3 Li2 -133.1(4) 7_565 .
N42 Mn4 Li3 Li2 -133.1(4) . .
N41 Mn4 Li3 Li2 -36.8(3) 7_565 .
N41 Mn4 Li3 Li2 56.5(3) . .
Li3 Mn4 Li3 Li2 -74.6(3) 7_565 .
C31 N31 Li3 N41 -91.6(6) . .
Mn3 N31 Li3 N41 88.8(5) . .
C31 N31 Li3 N42 88.9(7) . 7_565
Mn3 N31 Li3 N42 -90.8(5) . 7_565
C31 N31 Li3 N42 88.9(7) . .
Mn3 N31 Li3 N42 -90.8(5) . .
C31 N31 Li3 N3 179.5(5) . .
Mn3 N31 Li3 N3 -0.1(3) . .
C31 N31 Li3 Mn4 -180(100) . .
Mn3 N31 Li3 Mn4 1(4) . .
C31 N31 Li3 Mn3 179.6(5) . .
C31 N31 Li3 Li3 144.6(4) . 7_565
Mn3 N31 Li3 Li3 -35.0(2) . 7_565
C31 N31 Li3 Li2 -145.7(5) . .
Mn3 N31 Li3 Li2 34.6(4) . .
N31 Mn3 Li3 N41 -113.7(5) . .
N3 Mn3 Li3 N41 66.5(4) . .
N2 Mn3 Li3 N41 134.4(4) . .
N1 Mn3 Li3 N41 -1.4(6) . .
Mn2 Mn3 Li3 N41 36.5(4) . .
Mn3 Mn3 Li3 N41 96.5(4) 7_565 .
Mn1 Mn3 Li3 N41 66.4(6) . .
N31 Mn3 Li3 N42 114.8(5) . 7_565
N3 Mn3 Li3 N42 -65.1(5) . 7_565
N2 Mn3 Li3 N42 2.8(6) . 7_565
N1 Mn3 Li3 N42 -132.9(4) . 7_565
Mn2 Mn3 Li3 N42 -95.1(4) . 7_565
Mn3 Mn3 Li3 N42 -35.0(5) 7_565 7_565
Mn1 Mn3 Li3 N42 -65.2(6) . 7_565
N31 Mn3 Li3 N42 114.8(5) . .
N3 Mn3 Li3 N42 -65.1(5) . .
N2 Mn3 Li3 N42 2.8(6) . .
N1 Mn3 Li3 N42 -132.9(4) . .
Mn2 Mn3 Li3 N42 -95.1(4) . .
Mn3 Mn3 Li3 N42 -35.0(5) 7_565 .
Mn1 Mn3 Li3 N42 -65.2(6) . .
N31 Mn3 Li3 N3 179.8(4) . .
N2 Mn3 Li3 N3 67.9(4) . .
N1 Mn3 Li3 N3 -67.9(3) . .
Mn2 Mn3 Li3 N3 -30.0(2) . .
Mn3 Mn3 Li3 N3 30.0(2) 7_565 .
Mn1 Mn3 Li3 N3 -0.1(5) . .
N31 Mn3 Li3 Mn4 -179.9(7) . .
N3 Mn3 Li3 Mn4 0.3(5) . .
N2 Mn3 Li3 Mn4 68.2(7) . .
N1 Mn3 Li3 Mn4 -67.6(6) . .
Mn2 Mn3 Li3 Mn4 -29.7(6) . .
Mn3 Mn3 Li3 Mn4 30.3(6) 7_565 .
Mn1 Mn3 Li3 Mn4 0.2(9) . .
N3 Mn3 Li3 N31 -179.8(4) . .
N2 Mn3 Li3 N31 -112.0(3) . .
N1 Mn3 Li3 N31 112.3(3) . .
Mn2 Mn3 Li3 N31 150.2(2) . .
Mn3 Mn3 Li3 N31 -149.8(2) 7_565 .
Mn1 Mn3 Li3 N31 -179.9(3) . .
N31 Mn3 Li3 Li3 149.8(2) . 7_565
N3 Mn3 Li3 Li3 -30.0(2) . 7_565
N2 Mn3 Li3 Li3 37.8(2) . 7_565
N1 Mn3 Li3 Li3 -97.9(2) . 7_565
Mn2 Mn3 Li3 Li3 -60.05(3) . 7_565
Mn3 Mn3 Li3 Li3 0.0 7_565 7_565
Mn1 Mn3 Li3 Li3 -30.2(3) . 7_565
N31 Mn3 Li3 Li2 -149.8(3) . .
N3 Mn3 Li3 Li2 30.4(3) . .
N2 Mn3 Li3 Li2 98.2(3) . .
N1 Mn3 Li3 Li2 -37.5(4) . .
Mn2 Mn3 Li3 Li2 0.3(2) . .
Mn3 Mn3 Li3 Li2 60.4(2) 7_565 .
Mn1 Mn3 Li3 Li2 30.2(5) . .
N41 Li2 Li3 N41 109.4(7) 7_565 .
N3 Li2 Li3 N41 -159.9(6) . .
N21 Li2 Li3 N41 -112.9(4) . .
Mn4 Li2 Li3 N41 71.9(4) . .
Mn2 Li2 Li3 N41 -133.2(4) . .
Li3 Li2 Li3 N41 138.2(4) 7_565 .
N41 Li2 Li3 N42 -107.5(5) . 7_565
N41 Li2 Li3 N42 1.9(6) 7_565 7_565
N3 Li2 Li3 N42 92.6(4) . 7_565
N21 Li2 Li3 N42 139.5(4) . 7_565
Mn4 Li2 Li3 N42 -35.7(3) . 7_565
Mn2 Li2 Li3 N42 119.3(4) . 7_565
Li3 Li2 Li3 N42 30.7(5) 7_565 7_565
N41 Li2 Li3 N42 -107.5(5) . .
N41 Li2 Li3 N42 1.9(6) 7_565 .
N3 Li2 Li3 N42 92.6(4) . .
N21 Li2 Li3 N42 139.5(4) . .
Mn4 Li2 Li3 N42 -35.7(3) . .
Mn2 Li2 Li3 N42 119.3(4) . .
Li3 Li2 Li3 N42 30.7(5) 7_565 .
N41 Li2 Li3 N3 159.9(6) . .
N41 Li2 Li3 N3 -90.7(4) 7_565 .
N21 Li2 Li3 N3 47.0(4) . .
Mn4 Li2 Li3 N3 -128.2(4) . .
Mn2 Li2 Li3 N3 26.7(2) . .
Li3 Li2 Li3 N3 -61.9(3) 7_565 .
N41 Li2 Li3 Mn4 -71.9(4) . .
N41 Li2 Li3 Mn4 37.6(4) 7_565 .
N3 Li2 Li3 Mn4 128.2(4) . .
N21 Li2 Li3 Mn4 175.2(4) . .
Mn2 Li2 Li3 Mn4 155.0(3) . .
Li3 Li2 Li3 Mn4 66.4(3) 7_565 .
N41 Li2 Li3 N31 112.7(6) . .
N41 Li2 Li3 N31 -137.9(5) 7_565 .
N3 Li2 Li3 N31 -47.2(4) . .
N21 Li2 Li3 N31 -0.2(6) . .
Mn4 Li2 Li3 N31 -175.4(5) . .
Mn2 Li2 Li3 N31 -20.4(4) . .
Li3 Li2 Li3 N31 -109.0(4) 7_565 .
N41 Li2 Li3 Mn3 132.8(5) . .
N41 Li2 Li3 Mn3 -117.7(4) 7_565 .
N3 Li2 Li3 Mn3 -27.1(2) . .
N21 Li2 Li3 Mn3 19.9(4) . .
Mn4 Li2 Li3 Mn3 -155.3(4) . .
Mn2 Li2 Li3 Mn3 -0.3(2) . .
Li3 Li2 Li3 Mn3 -88.9(3) 7_565 .
N41 Li2 Li3 Li3 -138.2(4) . 7_565
N41 Li2 Li3 Li3 -28.8(3) 7_565 7_565
N3 Li2 Li3 Li3 61.9(3) . 7_565
N21 Li2 Li3 Li3 108.8(4) . 7_565
Mn4 Li2 Li3 Li3 -66.4(3) . 7_565
Mn2 Li2 Li3 Li3 88.6(2) . 7_565
C1S C2S C3S C2S -179(2) . 7_565
Mn1 N1 C11 C14 -179.3(4) . .
Mn2 N1 C11 C14 -59.5(6) . .
Mn3 N1 C11 C14 59.9(6) . .
Mn1 N1 C11 C13 -58.6(6) . .
Mn2 N1 C11 C13 61.3(6) . .
Mn3 N1 C11 C13 -179.3(4) . .
Mn1 N1 C11 C12 60.6(6) . .
Mn2 N1 C11 C12 -179.6(4) . .
Mn3 N1 C11 C12 -60.2(6) . .
Mn3 N2 C21 C22 -60.8(5) . .
Mn3 N2 C21 C22 60.8(5) 7_565 .
Mn1 N2 C21 C22 180.0 . .
Mn3 N2 C21 C23 59.4(9) . .
Mn3 N2 C21 C23 -179.0(5) 7_565 .
Mn1 N2 C21 C23 -59.8(6) . .
Mn3 N2 C21 C23 179.0(5) . 7_565
Mn3 N2 C21 C23 -59.4(9) 7_565 7_565
Mn1 N2 C21 C23 59.8(6) . 7_565
Mn3 N31 C31 C33" -34(5) . .
Li3 N31 C31 C33" 149(2) . .
Mn3 N31 C31 C33 147(4) . .
Li3 N31 C31 C33 -30.2(12) . .
Mn3 N31 C31 C34" -164(4) . .
Li3 N31 C31 C34" 18.7(16) . .
Mn3 N31 C31 C34 21(4) . .
Li3 N31 C31 C34 -156.1(9) . .
Mn3 N31 C31 C32 -92(4) . .
Li3 N31 C31 C32 91.3(8) . .
Mn3 N31 C31 C32" 91(4) . .
Li3 N31 C31 C32" -85.7(13) . .
Mn1 N11 C111 C112 119.4(10) . 7_565
Mn1 N11 C111 C112 -119.4(10) . .
Mn1 N11 C111 C113 0.00(3) . .
Mn2 N21 C211 C213 118.6(9) . .
Li2 N21 C211 C213 -61.4(9) . .
Mn2 N21 C211 C213 -118.6(9) . 7_565
Li2 N21 C211 C213 61.4(9) . 7_565
Mn2 N21 C211 C212 0.000(10) . .
Li2 N21 C211 C212 180.000(2) . .
Li3 N41 C411 C414 62.2(15) . .
Li2 N41 C411 C414 -106.1(15) . .
Mn4 N41 C411 C414 -20.5(14) . .
Li3 N41 C411 C412 -53.3(18) . .
Li2 N41 C411 C412 138.4(17) . .
Mn4 N41 C411 C412 -136.0(16) . .
Li3 N41 C411 C413 -174.1(10) . .
Li2 N41 C411 C413 17.6(13) . .
Mn4 N41 C411 C413 103.2(10) . .
Mn4 N42 C421 N42 0(100) . 7_565
Li3 N42 C421 N42 0(95) 7_565 7_565
Li3 N42 C421 N42 0(100) . 7_565
N42 N42 C421 C422 0.0(4) 7_565 7_565
Mn4 N42 C421 C422 -61.6(3) . 7_565
Li3 N42 C421 C422 35.9(9) 7_565 7_565
Li3 N42 C421 C422 -159.1(8) . 7_565
N42 N42 C421 C422 0.00(17) 7_565 .
Mn4 N42 C421 C422 61.6(3) . .
Li3 N42 C421 C422 159.1(8) 7_565 .
Li3 N42 C421 C422 -35.9(9) . .
N42 N42 C421 C42' 0.00(17) 7_565 .
Mn4 N42 C421 C42' 118.6(3) . .
Li3 N42 C421 C42' -143.9(9) 7_565 .
Li3 N42 C421 C42' 21.1(9) . .
N42 N42 C421 C42' 0.0(4) 7_565 7_565
Mn4 N42 C421 C42' -118.6(3) . 7_565
Li3 N42 C421 C42' -21.1(9) 7_565 7_565
Li3 N42 C421 C42' 143.9(9) . 7_565
N42 N42 C421 C42" 0.0(3) 7_565 .
Mn4 N42 C421 C42" 0.0 . .
Li3 N42 C421 C42" 97.5(8) 7_565 .
Li3 N42 C421 C42" -97.5(8) . .
N42 N42 C421 C423 0(100) 7_565 .
Mn4 N42 C421 C423 180.0 . .
Li3 N42 C421 C423 -82.5(8) 7_565 .
Li3 N42 C421 C423 82.5(8) . .
